data_4127653
loop_
_publ_author_name
'Dornsiepen, Eike'
'Pieck, Fabian'
'Tonner, Ralf'
'Dehnen, Stefanie'

_publ_section_title
;
 [{(PhSn)<sub>3</sub>SnS<sub>6</sub>}{(MCp)<sub>3</sub>S<sub>4</sub>}] (M
 = W, Mo): Minimal Molecular Models of the Covalent Attachment of Metal
 Chalcogenide Clusters on Doped Transition Metal Dichalcogenide Layers.
;
_journal_issue 41
_journal_name_full 'Journal of the American Chemical Society'
_journal_page_first 16494
_journal_page_last 16500
_journal_paper_doi 10.1021/jacs.9b09209
_journal_volume 141
_journal_year 2019
_chemical_formula_sum 'C15 H15 Cl3 S4 Sn W3'
_chemical_formula_weight 1100.10
_space_group_crystal_system triclinic
_space_group_IT_number 2
_space_group_name_Hall '-P 1'
_space_group_name_H-M_alt 'P -1'
_symmetry_space_group_name_Hall '-P 1'
_symmetry_space_group_name_H-M 'P -1'
_atom_sites_solution_hydrogens geom
_audit_creation_method SHELXL-2017/1
_cell_angle_alpha 94.067(3)
_cell_angle_beta 97.043(3)
_cell_angle_gamma 98.806(3)
_cell_formula_units_Z 2
_cell_length_a 9.4238(4)
_cell_length_b 9.9348(4)
_cell_length_c 11.8329(5)
_cell_measurement_reflns_used 9240
_cell_measurement_temperature 100(2)
_cell_measurement_theta_max 69.78
_cell_measurement_theta_min 3.78
_cell_volume 1081.97(8)
_computing_structure_refinement 'SHELXL-2017/1 (Sheldrick, 2017)'
_diffrn_ambient_temperature 100(2)
_diffrn_measured_fraction_theta_full 0.992
_diffrn_measured_fraction_theta_max 0.975
_diffrn_measurement_device_type 'STOE STADIVARI'
_diffrn_radiation_type CuK\a
_diffrn_radiation_wavelength 1.54178
_diffrn_reflns_av_R_equivalents 0.0639
_diffrn_reflns_av_unetI/netI 0.0886
_diffrn_reflns_Laue_measured_fraction_full 0.992
_diffrn_reflns_Laue_measured_fraction_max 0.975
_diffrn_reflns_limit_h_max 11
_diffrn_reflns_limit_h_min -11
_diffrn_reflns_limit_k_max 7
_diffrn_reflns_limit_k_min -12
_diffrn_reflns_limit_l_max 13
_diffrn_reflns_limit_l_min -14
_diffrn_reflns_number 12229
_diffrn_reflns_point_group_measured_fraction_full 0.992
_diffrn_reflns_point_group_measured_fraction_max 0.975
_diffrn_reflns_theta_full 67.679
_diffrn_reflns_theta_max 69.841
_diffrn_reflns_theta_min 3.780
_exptl_absorpt_coefficient_mu 44.818
_exptl_absorpt_correction_T_max 0.0231
_exptl_absorpt_correction_T_min 0.0014
_exptl_absorpt_correction_type sphere
_exptl_absorpt_process_details 'STOE LANA'
_exptl_crystal_colour black
_exptl_crystal_density_diffrn 3.377
_exptl_crystal_description block
_exptl_crystal_F_000 984
_exptl_crystal_size_rad 0.035
_refine_diff_density_max 2.019
_refine_diff_density_min -1.657
_refine_diff_density_rms 0.312
_refine_ls_extinction_method none
_refine_ls_goodness_of_fit_ref 0.833
_refine_ls_hydrogen_treatment constr
_refine_ls_matrix_type full
_refine_ls_number_parameters 208
_refine_ls_number_reflns 4001
_refine_ls_number_restraints 6
_refine_ls_restrained_S_all 0.832
_refine_ls_R_factor_all 0.0644
_refine_ls_R_factor_gt 0.0425
_refine_ls_shift/su_max 0.000
_refine_ls_shift/su_mean 0.000
_refine_ls_structure_factor_coef Fsqd
_refine_ls_weighting_details 'w=1/[\s^2^(Fo^2^)+(0.0509P)^2^] where P=(Fo^2^+2Fc^2^)/3'
_refine_ls_weighting_scheme calc
_refine_ls_wR_factor_gt 0.0979
_refine_ls_wR_factor_ref 0.1020
_reflns_Friedel_coverage 0.000
_reflns_number_gt 2646
_reflns_number_total 4001
_reflns_threshold_expression 'I > 2\s(I)'
_cod_data_source_file ja9b09209_si_002.cif
_cod_data_source_block ed073b
_cod_database_code 4127653
_shelx_shelxl_version_number 2017/1
_shelx_space_group_comment
;
The symmetry employed for this shelxl refinement is uniquely defined
by the following loop, which should always be used as a source of
symmetry information in preference to the above space-group names.
They are only intended as comments.
;

loop_
_space_group_symop_operation_xyz
'x, y, z'
'-x, -y, -z'

loop_
_atom_site_label
_atom_site_type_symbol
_atom_site_fract_x
_atom_site_fract_y
_atom_site_fract_z
_atom_site_U_iso_or_equiv
_atom_site_adp_type
_atom_site_occupancy
_atom_site_site_symmetry_order
_atom_site_calc_flag
_atom_site_refinement_flags_posn
_atom_site_refinement_flags_adp
C1 C 0.1710(12) 0.0479(11) 0.4479(10) 0.050(4) Uani 1 1 d G .
H1 H 0.097964 -0.027934 0.462610 0.059 Uiso 1 1 calc R U
C2 C 0.3204(14) 0.0430(11) 0.4454(10) 0.074(6) Uani 1 1 d G .
H2 H 0.368570 -0.035951 0.459941 0.089 Uiso 1 1 calc R U
C3 C 0.3846(10) 0.1677(12) 0.4075(10) 0.067(6) Uani 1 1 d G .
H3 H 0.485020 0.190084 0.392410 0.080 Uiso 1 1 calc R U
C4 C 0.2748(14) 0.2496(9) 0.3866(9) 0.053(4) Uani 1 1 d G .
H4 H 0.286077 0.337576 0.353396 0.063 Uiso 1 1 calc R U
C5 C 0.1428(10) 0.1756(13) 0.4116(10) 0.061(6) Uani 1 1 d G .
H5 H 0.047052 0.202710 0.396823 0.073 Uiso 1 1 calc R U
C6 C 0.7415(13) 0.2543(11) 0.7183(7) 0.052(4) Uani 1 1 d G .
H6 H 0.763346 0.223656 0.642753 0.062 Uiso 1 1 calc R U
C7 C 0.7039(12) 0.1686(8) 0.8047(9) 0.043(4) Uani 1 1 d G .
H7 H 0.695604 0.068701 0.798932 0.052 Uiso 1 1 calc R U
C8 C 0.6985(12) 0.2535(11) 0.9053(7) 0.050(4) Uani 1 1 d G .
H8 H 0.683424 0.222205 0.980231 0.060 Uiso 1 1 calc R U
C9 C 0.7329(13) 0.3918(9) 0.8810(9) 0.052(4) Uani 1 1 d G .
H9 H 0.743712 0.472433 0.936038 0.063 Uiso 1 1 calc R U
C10 C 0.7594(12) 0.3923(9) 0.7655(10) 0.053(4) Uani 1 1 d G .
H10 H 0.793139 0.473218 0.727294 0.063 Uiso 1 1 calc R U
C11 C 0.0285(10) 0.0583(10) 0.8418(8) 0.048(4) Uani 1 1 d G .
H11 H -0.059411 0.028849 0.786977 0.058 Uiso 1 1 calc R U
C12 C 0.0551(10) 0.1757(9) 0.9219(9) 0.035(3) Uani 1 1 d G .
H12 H -0.010958 0.241595 0.931304 0.042 Uiso 1 1 calc R U
C13 C 0.1872(11) 0.1732(10) 0.9932(8) 0.042(4) Uani 1 1 d G .
H13 H 0.227983 0.237277 1.060238 0.051 Uiso 1 1 calc R U
C14 C 0.2422(10) 0.0543(11) 0.9573(9) 0.052(4) Uani 1 1 d G U
H14 H 0.327100 0.021833 0.995526 0.062 Uiso 1 1 calc R U
C15 C 0.1442(12) -0.0167(8) 0.8637(10) 0.049(4) Uani 1 1 d G .
H15 H 0.149474 -0.106916 0.826673 0.058 Uiso 1 1 calc R U
Cl1 Cl 0.2047(4) 0.7039(4) 0.5749(3) 0.0470(9) Uani 1 1 d . .
Cl2 Cl 0.4561(4) 0.7665(3) 0.8327(3) 0.0425(8) Uani 1 1 d . .
Cl3 Cl 0.0768(4) 0.6278(3) 0.8417(3) 0.0451(9) Uani 1 1 d . .
Sn1 Sn 0.27250(10) 0.57326(9) 0.73712(8) 0.0348(2) Uani 1 1 d . .
W1 W 0.29732(7) 0.21921(6) 0.58321(6) 0.03656(18) Uani 1 1 d . .
W2 W 0.24135(7) 0.19408(6) 0.80506(6) 0.03470(18) Uani 1 1 d . .
W3 W 0.51630(7) 0.28960(6) 0.76188(6) 0.03513(18) Uani 1 1 d . .
S1 S 0.4517(4) 0.4276(3) 0.6204(3) 0.0360(8) Uani 1 1 d . .
S2 S 0.1185(4) 0.3087(3) 0.6690(3) 0.0370(8) Uani 1 1 d . .
S3 S 0.3852(4) 0.3977(3) 0.8839(3) 0.0354(8) Uani 1 1 d . .
S4 S 0.3870(4) 0.0713(3) 0.7075(3) 0.0392(8) Uani 1 1 d . .

loop_
_atom_site_aniso_label
_atom_site_aniso_U_11
_atom_site_aniso_U_22
_atom_site_aniso_U_33
_atom_site_aniso_U_23
_atom_site_aniso_U_13
_atom_site_aniso_U_12
C1 0.057(11) 0.046(9) 0.038(9) -0.013(7) 0.008(8) -0.007(7)
C2 0.073(13) 0.074(13) 0.074(14) -0.032(11) 0.008(11) 0.029(10)
C3 0.108(16) 0.064(11) 0.045(10) 0.001(9) 0.033(10) 0.045(11)
C4 0.088(14) 0.038(8) 0.029(9) -0.002(7) 0.002(9) 0.007(8)
C5 0.038(9) 0.106(15) 0.040(10) -0.032(10) -0.001(8) 0.034(10)
C6 0.042(9) 0.064(10) 0.053(11) 0.007(8) 0.019(8) 0.013(7)
C7 0.041(9) 0.044(8) 0.042(9) 0.000(7) -0.009(7) 0.013(6)
C8 0.042(9) 0.073(11) 0.038(9) 0.011(8) -0.005(7) 0.030(8)
C9 0.039(9) 0.062(10) 0.056(11) -0.011(8) 0.003(8) 0.018(7)
C10 0.030(8) 0.053(9) 0.078(13) 0.014(9) 0.012(8) 0.011(7)
C11 0.046(9) 0.060(10) 0.039(9) 0.003(7) 0.016(7) -0.003(7)
C12 0.041(8) 0.032(7) 0.037(8) 0.005(6) 0.024(7) 0.006(6)
C13 0.061(10) 0.046(8) 0.026(8) 0.005(6) 0.024(7) 0.012(7)
C14 0.043(9) 0.083(12) 0.040(9) 0.045(9) 0.023(8) 0.011(8)
C15 0.056(10) 0.028(7) 0.069(12) 0.015(7) 0.035(9) 0.003(6)
Cl1 0.051(2) 0.051(2) 0.041(2) 0.0130(16) 0.0056(17) 0.0121(16)
Cl2 0.046(2) 0.0370(16) 0.043(2) 0.0004(15) 0.0082(16) 0.0011(14)
Cl3 0.048(2) 0.0408(17) 0.047(2) -0.0011(16) 0.0185(17) 0.0040(15)
Sn1 0.0399(5) 0.0299(4) 0.0357(5) 0.0027(4) 0.0098(4) 0.0061(4)
W1 0.0429(4) 0.0317(3) 0.0352(4) -0.0007(3) 0.0136(3) 0.0014(3)
W2 0.0412(4) 0.0290(3) 0.0363(4) 0.0034(3) 0.0146(3) 0.0058(3)
W3 0.0399(4) 0.0314(3) 0.0365(4) 0.0028(3) 0.0128(3) 0.0074(3)
S1 0.041(2) 0.0312(15) 0.035(2) 0.0025(14) 0.0096(16) 0.0019(13)
S2 0.039(2) 0.0395(17) 0.0332(19) 0.0048(15) 0.0077(15) 0.0057(14)
S3 0.0431(19) 0.0308(15) 0.0344(19) 0.0022(14) 0.0102(15) 0.0085(14)
S4 0.046(2) 0.0337(17) 0.041(2) 0.0025(15) 0.0155(17) 0.0085(15)

loop_
_atom_type_symbol
_atom_type_description
_atom_type_scat_dispersion_real
_atom_type_scat_dispersion_imag
_atom_type_scat_source
C C 0.0181 0.0091 'International Tables Vol C Tables 4.2.6.8 and 6.1.1.4'
H H 0.0000 0.0000 'International Tables Vol C Tables 4.2.6.8 and 6.1.1.4'
Cl Cl 0.3639 0.7018 'International Tables Vol C Tables 4.2.6.8 and 6.1.1.4'
Sn Sn 0.0259 5.4591 'International Tables Vol C Tables 4.2.6.8 and 6.1.1.4'
W W -5.4734 5.5774 'International Tables Vol C Tables 4.2.6.8 and 6.1.1.4'
S S 0.3331 0.5567 'International Tables Vol C Tables 4.2.6.8 and 6.1.1.4'

loop_
_geom_angle_atom_site_label_1
_geom_angle_atom_site_label_2
_geom_angle_atom_site_label_3
_geom_angle
C2 C1 C5 108.0
C2 C1 W1 73.7(4)
C5 C1 W1 72.1(4)
C2 C1 H1 125.8
C5 C1 H1 125.8
W1 C1 H1 125.8
C1 C2 C3 108.0
C1 C2 W1 71.0(4)
C3 C2 W1 73.3(4)
C1 C2 H2 125.9
C3 C2 H2 125.9
W1 C2 H2 125.9
C4 C3 C2 108.0
C4 C3 W1 71.6(4)
C2 C3 W1 71.9(4)
C4 C3 H3 125.9
C2 C3 H3 125.9
W1 C3 H3 125.9
C5 C4 C3 108.0
C5 C4 W1 71.0(4)
C3 C4 W1 73.5(4)
C5 C4 H4 125.9
C3 C4 H4 125.9
W1 C4 H4 125.9
C4 C5 C1 108.0
C4 C5 W1 73.6(4)
C1 C5 W1 72.3(4)
C4 C5 H5 125.8
C1 C5 H5 125.8
W1 C5 H5 125.8
C7 C6 C10 108.0
C7 C6 W3 72.0(4)
C10 C6 W3 73.8(4)
C7 C6 H6 125.8
C10 C6 H6 125.8
W3 C6 H6 125.8
C6 C7 C8 108.0
C6 C7 W3 72.3(4)
C8 C7 W3 73.7(4)
C6 C7 H7 125.8
C8 C7 H7 125.8
W3 C7 H7 125.8
C7 C8 C9 108.0
C7 C8 W3 70.8(4)
C9 C8 W3 73.5(4)
C7 C8 H8 125.9
C9 C8 H8 125.9
W3 C8 H8 125.9
C10 C9 C8 108.0
C10 C9 W3 71.8(4)
C8 C9 W3 71.5(4)
C10 C9 H9 125.9
C8 C9 H9 125.9
W3 C9 H9 125.9
C9 C10 C6 108.0
C9 C10 W3 73.3(4)
C6 C10 W3 70.8(4)
C9 C10 H10 125.9
C6 C10 H10 125.9
W3 C10 H10 125.9
C12 C11 C15 108.0
C12 C11 W2 72.9(4)
C15 C11 W2 72.2(4)
C12 C11 H11 125.8
C15 C11 H11 125.8
W2 C11 H11 125.8
C13 C12 C11 108.0
C13 C12 W2 72.6(4)
C11 C12 W2 72.0(4)
C13 C12 H12 125.9
C11 C12 H12 125.9
W2 C12 H12 125.9
C14 C13 C12 108.0
C14 C13 W2 72.1(4)
C12 C13 W2 72.3(4)
C14 C13 H13 125.9
C12 C13 H13 125.9
W2 C13 H13 125.9
C13 C14 C15 108.0
C13 C14 W2 72.8(4)
C15 C14 W2 72.0(4)
C13 C14 H14 125.8
C15 C14 H14 125.8
W2 C14 H14 125.8
C11 C15 C14 108.0
C11 C15 W2 72.5(4)
C14 C15 W2 72.8(4)
C11 C15 H15 125.8
C14 C15 H15 125.8
W2 C15 H15 125.8
Cl3 Sn1 Cl1 94.30(13)
Cl3 Sn1 Cl2 95.40(12)
Cl1 Sn1 Cl2 92.70(13)
Cl3 Sn1 S3 98.57(12)
Cl1 Sn1 S3 166.52(12)
Cl2 Sn1 S3 90.08(12)
Cl3 Sn1 S1 162.07(11)
Cl1 Sn1 S1 94.66(12)
Cl2 Sn1 S1 99.66(11)
S3 Sn1 S1 71.87(10)
Cl3 Sn1 S2 90.57(11)
Cl1 Sn1 S2 103.26(12)
Cl2 Sn1 S2 162.50(12)
S3 Sn1 S2 72.74(10)
S1 Sn1 S2 72.26(10)
S1 W1 C5 118.8(3)
S1 W1 C1 147.8(3)
C5 W1 C1 35.60(14)
S1 W1 S2 91.01(12)
C5 W1 S2 89.9(2)
C1 W1 S2 104.7(3)
S1 W1 S4 107.05(13)
C5 W1 S4 131.0(3)
C1 W1 S4 95.5(3)
S2 W1 S4 106.31(13)
S1 W1 C4 89.5(3)
C5 W1 C4 35.35(14)
C1 W1 C4 58.81(17)
S2 W1 C4 110.9(3)
S4 W1 C4 138.8(3)
S1 W1 C2 124.8(3)
C5 W1 C2 58.78(17)
C1 W1 C2 35.28(14)
S2 W1 C2 139.8(3)
S4 W1 C2 81.9(3)
C4 W1 C2 58.33(17)
S1 W1 C3 92.9(3)
C5 W1 C3 58.52(17)
C1 W1 C3 58.47(17)
S2 W1 C3 145.5(3)
S4 W1 C3 105.2(3)
C4 W1 C3 34.91(14)
C2 W1 C3 34.87(14)
S1 W1 W3 53.84(9)
C5 W1 W3 169.6(3)
C1 W1 W3 146.7(3)
S2 W1 W3 97.34(9)
S4 W1 W3 53.89(9)
C4 W1 W3 134.3(3)
C2 W1 W3 117.6(3)
C3 W1 W3 112.5(3)
S1 W1 W2 96.50(9)
C5 W1 W2 130.5(3)
C1 W1 W2 115.5(3)
S2 W1 W2 53.74(9)
S4 W1 W2 53.55(8)
C4 W1 W2 163.5(3)
C2 W1 W2 127.5(3)
C3 W1 W2 158.6(3)
W3 W1 W2 59.80(2)
S3 W2 S4 106.98(12)
S3 W2 S2 90.93(12)
S4 W2 S2 106.21(13)
S3 W2 C15 138.8(3)
S4 W2 C15 85.7(2)
S2 W2 C15 123.7(3)
S3 W2 C11 136.6(2)
S4 W2 C11 113.0(3)
S2 W2 C11 93.4(3)
C15 W2 C11 35.28(14)
S3 W2 C14 103.8(3)
S4 W2 C14 93.6(2)
S2 W2 C14 150.8(2)
C15 W2 C14 35.23(14)
C11 W2 C14 58.59(17)
S3 W2 C12 101.5(2)
S4 W2 C12 144.2(2)
S2 W2 C12 94.3(2)
C15 W2 C12 58.55(17)
C11 W2 C12 35.15(14)
C14 W2 C12 58.42(16)
S3 W2 C13 84.2(2)
S4 W2 C13 127.5(3)
S2 W2 C13 125.1(3)
C15 W2 C13 58.51(17)
C11 W2 C13 58.45(16)
C14 W2 C13 35.08(13)
C12 W2 C13 35.04(13)
S3 W2 W3 53.83(9)
S4 W2 W3 53.86(9)
S2 W2 W3 97.10(9)
C15 W2 W3 130.3(2)
C11 W2 W3 165.1(2)
C14 W2 W3 112.0(2)
C12 W2 W3 152.8(2)
C13 W2 W3 121.7(2)
S3 W2 W1 96.35(9)
S4 W2 W1 53.65(9)
S2 W2 W1 53.54(9)
C15 W2 W1 121.4(2)
C11 W2 W1 120.5(2)
C14 W2 W1 145.7(2)
C12 W2 W1 143.5(2)
C13 W2 W1 178.5(2)
W3 W2 W1 59.68(2)
C7 W3 C6 35.74(14)
C7 W3 S1 135.8(3)
C6 W3 S1 100.5(3)
C7 W3 S3 129.5(3)
C6 W3 S3 147.6(3)
S1 W3 S3 89.92(12)
C7 W3 S4 82.2(2)
C6 W3 S4 99.2(3)
S1 W3 S4 107.18(13)
S3 W3 S4 106.96(12)
C7 W3 C8 35.47(13)
C6 W3 C8 59.01(17)
S1 W3 C8 145.7(3)
S3 W3 C8 95.8(2)
S4 W3 C8 103.4(3)
C7 W3 C10 58.98(18)
C6 W3 C10 35.39(15)
S1 W3 C10 88.6(3)
S3 W3 C10 115.6(3)
S4 W3 C10 134.5(3)
C8 W3 C10 58.48(18)
C7 W3 C9 58.69(17)
C6 W3 C9 58.64(18)
S1 W3 C9 111.7(3)
S3 W3 C9 88.9(2)
S4 W3 C9 137.9(3)
C8 W3 C9 34.98(14)
C10 W3 C9 34.94(14)
C7 W3 W1 125.1(2)
C6 W3 W1 114.1(2)
S1 W3 W1 53.86(8)
S3 W3 W1 96.95(9)
S4 W3 W1 54.01(9)
C8 W3 W1 156.7(3)
C10 W3 W1 130.7(3)
C9 W3 W1 164.1(3)
C7 W3 W2 121.1(3)
C6 W3 W2 151.5(3)
S1 W3 W2 97.04(9)
S3 W3 W2 53.78(9)
S4 W3 W2 53.88(9)
C8 W3 W2 113.6(2)
C10 W3 W2 167.8(3)
C9 W3 W2 133.2(3)
W1 W3 W2 60.52(2)
W3 S1 W1 72.30(10)
W3 S1 Sn1 98.66(13)
W1 S1 Sn1 98.43(12)
W1 S2 W2 72.72(10)
W1 S2 Sn1 98.24(12)
W2 S2 Sn1 97.57(12)
W2 S3 W3 72.40(9)
W2 S3 Sn1 98.74(13)
W3 S3 Sn1 99.46(13)
W3 S4 W2 72.26(9)
W3 S4 W1 72.10(10)
W2 S4 W1 72.80(10)

loop_
_geom_bond_atom_site_label_1
_geom_bond_atom_site_label_2
_geom_bond_distance
C1 C2 1.4200
C1 C5 1.4200
C1 W1 2.324(10)
C1 H1 0.9800
C2 C3 1.4200
C2 W1 2.360(11)
C2 H2 0.9800
C3 C4 1.4200
C3 W1 2.379(11)
C3 H3 0.9800
C4 C5 1.4200
C4 W1 2.355(11)
C4 H4 0.9800
C5 W1 2.321(10)
C5 H5 0.9800
C6 C7 1.4200
C6 C10 1.4200
C6 W3 2.316(11)
C6 H6 0.9800
C7 C8 1.4200
C7 W3 2.312(10)
C7 H7 0.9800
C8 C9 1.4200
C8 W3 2.349(10)
C8 H8 0.9800
C9 C10 1.4200
C9 W3 2.375(11)
C9 H9 0.9800
C10 W3 2.355(11)
C10 H10 0.9800
C11 C12 1.4200
C11 C15 1.4200
C11 W2 2.345(10)
C11 H11 0.9800
C12 C13 1.4200
C12 W2 2.357(10)
C12 H12 0.9800
C13 C14 1.4200
C13 W2 2.361(10)
C13 H13 0.9800
C14 C15 1.4200
C14 W2 2.351(10)
C14 H14 0.9800
C15 W2 2.341(10)
C15 H15 0.9800
Cl1 Sn1 2.467(4)
Cl2 Sn1 2.481(3)
Cl3 Sn1 2.449(4)
Sn1 S3 2.780(4)
Sn1 S1 2.809(3)
Sn1 S2 2.812(4)
W1 S1 2.321(3)
W1 S2 2.326(3)
W1 S4 2.328(4)
W1 W3 2.7379(10)
W1 W2 2.7612(9)
W2 S3 2.320(3)
W2 S4 2.325(3)
W2 S2 2.332(4)
W2 W3 2.7415(9)
W3 S1 2.321(4)
W3 S3 2.322(3)
W3 S4 2.324(3)
